data_7212252
loop_
_publ_author_name
'Liu, Chun-Sen'
'Wang, Jun-Jie'
'Chang, Ze'
'Yan, Li-Fen'
'Bu, Xian-He'

_publ_section_title
;
 Cadmium(ii) coordination polymers based on a bulky anthracene-based
 dicarboxylate ligand: crystal structures and luminescent properties
;
_journal_issue 6
_journal_name_full CrystEngComm
_journal_page_first 1833
_journal_paper_doi 10.1039/b923516g
_journal_volume 12
_journal_year 2010
_chemical_formula_sum 'C42 H46 Cd N2 O11'
_chemical_formula_weight 867.21
_chemical_name_systematic
;
?
;
_space_group_IT_number 61
_symmetry_cell_setting orthorhombic
_symmetry_space_group_name_Hall '-P 2ac 2ab'
_symmetry_space_group_name_H-M 'P b c a'
_atom_sites_solution_hydrogens geom
_atom_sites_solution_primary direct
_atom_sites_solution_secondary difmap
_audit_creation_method SHELXL-97
_cell_angle_alpha 90.00
_cell_angle_beta 90.00
_cell_angle_gamma 90.00
_cell_formula_units_Z 8
_cell_length_a 18.560(2)
_cell_length_b 20.499(2)
_cell_length_c 20.761(3)
_cell_measurement_reflns_used 12968
_cell_measurement_temperature 294(2)
_cell_measurement_theta_max 27.8844
_cell_measurement_theta_min 1.7755
_cell_volume 7898.8(16)
_computing_cell_refinement 'Bruker SMART'
_computing_data_collection 'Bruker SMART'
_computing_data_reduction 'Bruker SAINT'
_computing_molecular_graphics 'Bruker SHELXTL'
_computing_publication_material 'Bruker SHELXTL'
_computing_structure_refinement 'SHELXL-97 (Sheldrick, 1997)'
_computing_structure_solution 'SHELXS-97 (Sheldrick, 1990)'
_diffrn_ambient_temperature 294(2)
_diffrn_detector_area_resol_mean 0
_diffrn_measured_fraction_theta_full 0.996
_diffrn_measured_fraction_theta_max 0.996
_diffrn_measurement_device_type
;
Saturn70 (4x4 bin mode)
;
_diffrn_measurement_method dtprofit.ref
_diffrn_radiation_monochromator graphite
_diffrn_radiation_source 'fine-focus sealed tube'
_diffrn_radiation_type MoK\a
_diffrn_radiation_wavelength 0.71070
_diffrn_reflns_av_R_equivalents 0.0406
_diffrn_reflns_av_sigmaI/netI 0.0354
_diffrn_reflns_limit_h_max 22
_diffrn_reflns_limit_h_min -22
_diffrn_reflns_limit_k_max 16
_diffrn_reflns_limit_k_min -24
_diffrn_reflns_limit_l_max 24
_diffrn_reflns_limit_l_min -24
_diffrn_reflns_number 28290
_diffrn_reflns_theta_full 25.00
_diffrn_reflns_theta_max 25.00
_diffrn_reflns_theta_min 1.78
_diffrn_standards_decay_% 0
_diffrn_standards_interval_count 0
_diffrn_standards_interval_time 0
_diffrn_standards_number 0
_exptl_absorpt_coefficient_mu 0.617
_exptl_absorpt_correction_T_max 0.9817
_exptl_absorpt_correction_T_min 0.9639
_exptl_absorpt_correction_type multi-scan
_exptl_absorpt_process_details sadabs
_exptl_crystal_colour yellow
_exptl_crystal_density_diffrn 1.458
_exptl_crystal_density_meas ?
_exptl_crystal_density_method 'not measured'
_exptl_crystal_description block
_exptl_crystal_F_000 3584
_exptl_crystal_size_max 0.06
_exptl_crystal_size_mid 0.04
_exptl_crystal_size_min 0.03
_refine_diff_density_max 2.135
_refine_diff_density_min -0.915
_refine_diff_density_rms 0.098
_refine_ls_extinction_method none
_refine_ls_goodness_of_fit_ref 1.078
_refine_ls_hydrogen_treatment mixed
_refine_ls_matrix_type full
_refine_ls_number_parameters 537
_refine_ls_number_reflns 6927
_refine_ls_number_restraints 9
_refine_ls_restrained_S_all 1.078
_refine_ls_R_factor_all 0.0810
_refine_ls_R_factor_gt 0.0647
_refine_ls_shift/su_max 0.056
_refine_ls_shift/su_mean 0.002
_refine_ls_structure_factor_coef Fsqd
_refine_ls_weighting_details 'calc w=1/[\s^2^(Fo^2^)+(0.0615P)^2^+32.6614P] where P=(Fo^2^+2Fc^2^)/3'
_refine_ls_weighting_scheme calc
_refine_ls_wR_factor_gt 0.1482
_refine_ls_wR_factor_ref 0.1599
_reflns_number_gt 5590
_reflns_number_total 6927
_reflns_threshold_expression I>2sigma(I)
_cod_data_source_file b923516g.txt
_cod_data_source_block 4
_cod_depositor_comments
;
The following automatic conversions were performed:

'_symmetry_cell_setting' value 'Orthorhombic' changed to
'orthorhombic' according to
/home/saulius/struct/CIF-dictionaries/cif_core.dic dictionary named
'cif_core.dic' version 2.4.2 from 2011-04-26.

Automatic conversion script
Id: cif_fix_values 1891 2012-01-12 08:04:46Z andrius 

The following automatic conversions were performed:

'_exptl_crystal_density_meas' value 'not measured' was changed to '?'
- the value is perceived as not measured.

Automatic conversion script
Id: cif_fix_values 3008 2015-01-20 13:52:24Z robertas 
;
_cod_original_cell_volume 7899.0(16)
_cod_original_sg_symbol_H-M pbca
_cod_database_code 7212252

loop_
_symmetry_equiv_pos_as_xyz
'x, y, z'
'-x+1/2, y+1/2, z'
'x, -y+1/2, z+1/2'
'-x+1/2, -y, z+1/2'
'-x, -y, -z'
'x-1/2, -y-1/2, -z'
'-x, y-1/2, -z-1/2'
'x-1/2, y, -z-1/2'

loop_
_atom_site_label
_atom_site_type_symbol
_atom_site_fract_x
_atom_site_fract_y
_atom_site_fract_z
_atom_site_U_iso_or_equiv
_atom_site_adp_type
_atom_site_occupancy
_atom_site_symmetry_multiplicity
_atom_site_calc_flag
_atom_site_refinement_flags
_atom_site_disorder_assembly
_atom_site_disorder_group
Cd1 Cd 0.619518(18) 0.029885(17) 0.750063(16) 0.01923(14) Uani 1 1 d . . .
O1 O 0.72243(19) 0.09773(16) 0.75424(17) 0.0286(8) Uani 1 1 d . . .
O2 O 0.61723(18) 0.1471(2) 0.74819(18) 0.0340(9) Uani 1 1 d . . .
O3 O 0.8976(2) 0.40035(19) 0.7374(2) 0.0416(10) Uani 1 1 d . . .
O4 O 0.7962(2) 0.44921(18) 0.76030(19) 0.0365(9) Uani 1 1 d . . .
O5 O 0.6239(2) 0.0309(2) 0.86632(19) 0.0424(11) Uani 1 1 d . . .
O6 O 0.5207(2) 0.0086(2) 0.82206(17) 0.0417(10) Uani 1 1 d . . .
O7 O 0.53356(19) 0.02455(17) 0.67139(16) 0.0292(8) Uani 1 1 d . . .
O8 O 0.6402(2) 0.0268(2) 0.62649(19) 0.0434(11) Uani 1 1 d . . .
O9 O 0.7359(3) 0.0565(3) 0.9463(2) 0.0530(12) Uani 1 1 d D . .
H9WA H 0.746(5) 0.031(3) 0.978(3) 0.079 Uiso 1 1 d D . .
H9WB H 0.6929(19) 0.056(4) 0.931(4) 0.079 Uiso 1 1 d D . .
O10 O 0.7520(3) 0.0260(4) 0.5438(3) 0.097(2) Uani 1 1 d D . .
H10 H 0.712(3) 0.025(6) 0.565(5) 0.146 Uiso 1 1 d D . .
O11 O 0.5406(3) 0.2656(2) 0.7369(3) 0.0633(14) Uani 1 1 d . . .
H11B H 0.5700 0.2341 0.7410 0.095 Uiso 1 1 d R A .
C1 C 0.6853(3) 0.1481(2) 0.7518(2) 0.0246(11) Uani 1 1 d . . .
C2 C 0.7222(3) 0.2135(2) 0.7509(2) 0.0238(11) Uani 1 1 d . . .
C3 C 0.7239(3) 0.2505(2) 0.6940(2) 0.0244(11) Uani 1 1 d . . .
C4 C 0.6938(3) 0.2263(3) 0.6349(3) 0.0324(12) Uani 1 1 d . . .
H4 H 0.6742 0.1846 0.6333 0.039 Uiso 1 1 calc R . .
C5 C 0.6939(3) 0.2645(3) 0.5812(3) 0.0379(14) Uani 1 1 d . . .
H5 H 0.6748 0.2482 0.5430 0.046 Uiso 1 1 calc R . .
C6 C 0.7229(3) 0.3288(3) 0.5826(3) 0.0379(14) Uani 1 1 d . . .
H6 H 0.7199 0.3551 0.5463 0.046 Uiso 1 1 calc R . .
C7 C 0.7545(3) 0.3515(3) 0.6367(2) 0.0310(12) Uani 1 1 d . . .
H7 H 0.7740 0.3933 0.6368 0.037 Uiso 1 1 calc R . .
C8 C 0.7586(3) 0.3126(2) 0.6938(2) 0.0254(11) Uani 1 1 d . . .
C9 C 0.7935(3) 0.3347(2) 0.7500(2) 0.0252(11) Uani 1 1 d . . .
C10 C 0.7906(3) 0.2980(2) 0.8071(2) 0.0250(11) Uani 1 1 d . . .
C11 C 0.8227(3) 0.3215(3) 0.8657(2) 0.0300(12) Uani 1 1 d . . .
H11A H 0.8469 0.3613 0.8659 0.036 Uiso 1 1 calc R . .
C12 C 0.8180(3) 0.2861(3) 0.9205(3) 0.0383(14) Uani 1 1 d . . .
H12 H 0.8379 0.3020 0.9585 0.046 Uiso 1 1 calc R . .
C13 C 0.7826(3) 0.2247(3) 0.9202(3) 0.0390(14) Uani 1 1 d . . .
H13 H 0.7809 0.2002 0.9578 0.047 Uiso 1 1 calc R . .
C14 C 0.7516(3) 0.2012(3) 0.8665(2) 0.0325(12) Uani 1 1 d . . .
H14 H 0.7280 0.1611 0.8678 0.039 Uiso 1 1 calc R . .
C15 C 0.7542(3) 0.2366(2) 0.8081(2) 0.0250(11) Uani 1 1 d . . .
C16 C 0.8326(3) 0.3993(3) 0.7489(2) 0.0271(11) Uani 1 1 d . . .
C17 C 0.5588(3) 0.0168(3) 0.8701(2) 0.0295(12) Uani 1 1 d . . .
C18 C 0.5266(3) 0.0080(3) 0.9369(2) 0.0291(12) Uani 1 1 d . . .
C19 C 0.5011(3) -0.0534(3) 0.9562(2) 0.0287(12) Uani 1 1 d . . .
C20 C 0.5011(3) -0.1088(3) 0.9146(3) 0.0336(13) Uani 1 1 d . . .
H20 H 0.5179 -0.1041 0.8727 0.040 Uiso 1 1 calc R . .
C21 C 0.4776(3) -0.1676(3) 0.9339(3) 0.0404(14) Uani 1 1 d . . .
H21 H 0.4767 -0.2024 0.9052 0.048 Uiso 1 1 calc R . .
C22 C 0.4542(3) -0.1764(3) 0.9984(3) 0.0422(15) Uani 1 1 d . . .
H22 H 0.4400 -0.2176 1.0122 0.051 Uiso 1 1 calc R . .
C23 C 0.4521(3) -0.1254(3) 1.0405(3) 0.0364(13) Uani 1 1 d . . .
H23 H 0.4359 -0.1320 1.0824 0.044 Uiso 1 1 calc R . .
C24 C 0.4746(3) -0.0621(3) 1.0209(2) 0.0294(12) Uani 1 1 d . . .
C25 C 0.5739(3) 0.0220(2) 0.6232(2) 0.0268(11) Uani 1 1 d . . .
C26 C 0.5368(3) 0.0111(3) 0.5588(2) 0.0258(11) Uani 1 1 d . . .
C27 C 0.5409(3) -0.0506(2) 0.5289(2) 0.0230(10) Uani 1 1 d . . .
C28 C 0.5801(3) -0.1033(3) 0.5569(2) 0.0315(12) Uani 1 1 d . . .
H28 H 0.6041 -0.0970 0.5958 0.038 Uiso 1 1 calc R . .
C29 C 0.5828(3) -0.1624(3) 0.5275(3) 0.0361(13) Uani 1 1 d . . .
H29 H 0.6080 -0.1964 0.5468 0.043 Uiso 1 1 calc R . .
C30 C 0.5476(3) -0.1730(3) 0.4678(3) 0.0388(14) Uani 1 1 d . . .
H30 H 0.5514 -0.2134 0.4477 0.047 Uiso 1 1 calc R . .
C31 C 0.5087(3) -0.1250(3) 0.4399(2) 0.0309(12) Uani 1 1 d . . .
H31 H 0.4848 -0.1331 0.4013 0.037 Uiso 1 1 calc R . .
C32 C 0.5035(3) -0.0617(2) 0.4689(2) 0.0231(11) Uani 1 1 d . . .
C33 C 0.8143(6) 0.0346(6) 0.5804(5) 0.107(4) Uani 1 1 d . . .
H33A H 0.8053 0.0175 0.6233 0.128 Uiso 1 1 calc R . .
H33B H 0.8524 0.0085 0.5615 0.128 Uiso 1 1 calc R . .
C34 C 0.8391(7) 0.0982(5) 0.5865(9) 0.167(7) Uani 1 1 d . . .
H34A H 0.8407 0.1183 0.5448 0.251 Uiso 1 1 calc R . .
H34B H 0.8865 0.0978 0.6049 0.251 Uiso 1 1 calc R . .
H34C H 0.8072 0.1223 0.6140 0.251 Uiso 1 1 calc R . .
C35 C 0.4724(6) 0.2414(6) 0.7316(10) 0.062(6) Uani 0.540(19) 1 d P A 1
H35A H 0.4720 0.2128 0.6944 0.075 Uiso 0.540(19) 1 calc PR A 1
H35B H 0.4411 0.2779 0.7215 0.075 Uiso 0.540(19) 1 calc PR A 1
C36 C 0.4353(11) 0.2022(13) 0.7897(14) 0.116(11) Uani 0.540(19) 1 d P A 1
H36A H 0.4695 0.1724 0.8081 0.174 Uiso 0.540(19) 1 calc PR A 1
H36B H 0.3946 0.1783 0.7737 0.174 Uiso 0.540(19) 1 calc PR A 1
H36C H 0.4196 0.2324 0.8221 0.174 Uiso 0.540(19) 1 calc PR A 1
C35' C 0.4627(15) 0.2316(14) 0.7801(16) 0.091(8) Uani 0.460(19) 1 d PU A 2
H35C H 0.4764 0.2090 0.8193 0.109 Uiso 0.460(19) 1 calc PR A 2
H35D H 0.4262 0.2641 0.7894 0.109 Uiso 0.460(19) 1 calc PR A 2
C36' C 0.4403(8) 0.1853(8) 0.7272(8) 0.052(5) Uani 0.460(19) 1 d P A 2
H36D H 0.4808 0.1593 0.7144 0.078 Uiso 0.460(19) 1 calc PR A 2
H36E H 0.4233 0.2099 0.6908 0.078 Uiso 0.460(19) 1 calc PR A 2
H36F H 0.4025 0.1575 0.7426 0.078 Uiso 0.460(19) 1 calc PR A 2
N1 N 0.8051(3) 0.9824(3) 0.8571(2) 0.0556(16) Uani 1 1 d . . .
H1A H 0.7763 0.9649 0.8268 0.067 Uiso 1 1 calc R . .
H1B H 0.7774 1.0077 0.8825 0.067 Uiso 1 1 calc R . .
N2 N 0.9446(3) 0.9002(3) 0.7630(2) 0.0463(13) Uani 1 1 d . . .
H2A H 0.9464 0.8606 0.7444 0.056 Uiso 1 1 calc R . .
H2B H 0.9848 0.9218 0.7514 0.056 Uiso 1 1 calc R . .
C37 C 0.8364(4) 0.9269(3) 0.8981(3) 0.0516(17) Uani 1 1 d . . .
H37A H 0.8695 0.9460 0.9290 0.062 Uiso 1 1 calc R . .
H37B H 0.7972 0.9076 0.9224 0.062 Uiso 1 1 calc R . .
C38 C 0.8754(4) 0.8727(4) 0.8637(4) 0.0532(18) Uani 1 1 d . . .
H38A H 0.8838 0.8376 0.8941 0.064 Uiso 1 1 calc R . .
H38B H 0.8442 0.8559 0.8301 0.064 Uiso 1 1 calc R . .
C39 C 0.9460(4) 0.8912(3) 0.8338(3) 0.0483(16) Uani 1 1 d . . .
H39A H 0.9625 0.9315 0.8534 0.058 Uiso 1 1 calc R . .
H39B H 0.9811 0.8577 0.8440 0.058 Uiso 1 1 calc R . .
C41 C 0.8738(3) 1.0075(4) 0.7544(3) 0.0495(18) Uani 1 1 d . . .
H41A H 0.8344 1.0255 0.7293 0.059 Uiso 1 1 calc R . .
H41B H 0.9173 1.0297 0.7407 0.059 Uiso 1 1 calc R . .
C40 C 0.8814(3) 0.9359(4) 0.7361(3) 0.0444(16) Uani 1 1 d . . .
H40A H 0.8381 0.9133 0.7497 0.053 Uiso 1 1 calc R . .
H40B H 0.8836 0.9330 0.6895 0.053 Uiso 1 1 calc R . .
C42 C 0.8606(3) 1.0252(4) 0.8242(3) 0.0507(18) Uani 1 1 d . . .
H42A H 0.9057 1.0220 0.8475 0.061 Uiso 1 1 calc R . .
H42B H 0.8447 1.0702 0.8264 0.061 Uiso 1 1 calc R . .

loop_
_atom_site_aniso_label
_atom_site_aniso_U_11
_atom_site_aniso_U_22
_atom_site_aniso_U_33
_atom_site_aniso_U_23
_atom_site_aniso_U_13
_atom_site_aniso_U_12
Cd1 0.0237(2) 0.0180(2) 0.0160(2) -0.00003(14) -0.00042(14) -0.00037(14)
O1 0.0293(19) 0.0176(18) 0.039(2) -0.0008(16) 0.0020(16) -0.0039(15)
O2 0.0225(19) 0.028(2) 0.051(3) -0.0058(18) -0.0025(17) -0.0037(15)
O3 0.033(2) 0.026(2) 0.066(3) 0.004(2) 0.007(2) -0.0097(18)
O4 0.035(2) 0.0221(19) 0.052(3) -0.0019(18) 0.0030(18) -0.0026(17)
O5 0.037(2) 0.067(3) 0.024(2) 0.004(2) 0.0079(16) -0.002(2)
O6 0.040(2) 0.067(3) 0.0176(19) 0.0034(19) -0.0003(17) 0.003(2)
O7 0.0330(19) 0.036(2) 0.0191(18) -0.0020(16) -0.0039(16) 0.0007(16)
O8 0.031(2) 0.069(3) 0.030(2) -0.009(2) -0.0069(17) -0.002(2)
O9 0.045(3) 0.064(3) 0.050(3) 0.004(2) -0.005(2) 0.000(3)
O10 0.065(4) 0.159(7) 0.067(4) -0.042(4) 0.012(3) 0.000(4)
O11 0.049(3) 0.049(3) 0.091(4) -0.005(3) 0.002(3) 0.008(2)
C1 0.035(3) 0.019(2) 0.020(2) 0.001(2) 0.002(2) 0.005(2)
C2 0.021(2) 0.022(3) 0.029(3) -0.004(2) 0.002(2) 0.000(2)
C3 0.027(2) 0.019(2) 0.027(3) 0.002(2) 0.003(2) 0.003(2)
C4 0.036(3) 0.029(3) 0.031(3) -0.007(2) 0.001(2) 0.000(2)
C5 0.047(3) 0.041(3) 0.026(3) -0.001(3) -0.006(3) 0.000(3)
C6 0.048(3) 0.038(3) 0.027(3) 0.007(3) 0.001(3) 0.003(3)
C7 0.040(3) 0.026(3) 0.027(3) 0.002(2) 0.008(2) -0.002(2)
C8 0.030(3) 0.022(3) 0.024(3) 0.000(2) 0.006(2) 0.000(2)
C9 0.028(3) 0.019(2) 0.028(3) -0.001(2) 0.005(2) -0.002(2)
C10 0.025(2) 0.020(3) 0.030(3) 0.000(2) 0.001(2) 0.001(2)
C11 0.034(3) 0.025(3) 0.031(3) -0.005(2) -0.002(2) 0.000(2)
C12 0.047(3) 0.037(3) 0.031(3) -0.002(3) -0.006(3) 0.002(3)
C13 0.051(4) 0.039(3) 0.027(3) 0.008(3) 0.005(3) 0.000(3)
C14 0.038(3) 0.028(3) 0.032(3) 0.004(2) 0.001(2) 0.000(2)
C15 0.029(3) 0.017(2) 0.029(3) 0.003(2) 0.000(2) 0.004(2)
C16 0.035(3) 0.026(3) 0.021(3) 0.001(2) 0.001(2) -0.002(2)
C17 0.032(3) 0.034(3) 0.022(3) 0.001(2) 0.006(2) 0.011(2)
C18 0.028(3) 0.044(3) 0.016(2) 0.006(2) 0.006(2) 0.007(2)
C19 0.027(3) 0.043(3) 0.016(2) 0.000(2) -0.001(2) 0.006(2)
C20 0.034(3) 0.044(3) 0.023(3) 0.004(3) 0.002(2) 0.010(3)
C21 0.046(3) 0.043(4) 0.031(3) -0.002(3) 0.002(3) 0.010(3)
C22 0.051(4) 0.036(3) 0.040(3) 0.006(3) 0.005(3) 0.004(3)
C23 0.040(3) 0.047(3) 0.022(3) 0.007(3) 0.002(2) 0.001(3)
C24 0.029(3) 0.038(3) 0.020(2) 0.006(2) 0.000(2) 0.010(2)
C25 0.034(3) 0.023(3) 0.023(3) -0.001(2) -0.005(2) 0.002(2)
C26 0.029(3) 0.029(3) 0.020(2) -0.001(2) 0.000(2) -0.001(2)
C27 0.028(3) 0.022(2) 0.019(2) 0.001(2) 0.003(2) 0.003(2)
C28 0.037(3) 0.037(3) 0.021(3) -0.002(2) -0.002(2) 0.007(3)
C29 0.043(3) 0.033(3) 0.033(3) -0.001(3) -0.005(3) 0.011(3)
C30 0.054(4) 0.026(3) 0.036(3) -0.006(3) -0.002(3) 0.003(3)
C31 0.040(3) 0.031(3) 0.021(3) -0.004(2) -0.007(2) 0.001(3)
C32 0.029(3) 0.026(3) 0.015(2) -0.005(2) 0.0013(19) 0.003(2)
C33 0.096(8) 0.145(11) 0.079(7) -0.009(7) -0.027(6) 0.018(7)
C34 0.089(9) 0.068(7) 0.34(2) 0.032(11) -0.004(11) -0.002(7)
C35 0.017(5) 0.035(7) 0.135(17) 0.022(8) -0.002(7) -0.006(5)
C36 0.076(13) 0.12(2) 0.15(2) 0.092(18) 0.047(13) 0.029(13)
C35' 0.092(11) 0.091(11) 0.091(11) 0.002(9) -0.006(9) 0.029(8)
C36' 0.038(8) 0.063(11) 0.056(11) 0.003(8) 0.000(7) 0.003(8)
N1 0.033(3) 0.097(5) 0.037(3) -0.016(3) -0.001(2) -0.006(3)
N2 0.034(3) 0.053(3) 0.052(3) 0.006(3) 0.000(2) -0.013(2)
C37 0.064(4) 0.053(4) 0.038(3) -0.002(3) 0.006(3) -0.009(4)
C38 0.052(4) 0.052(4) 0.056(4) -0.002(4) -0.004(3) -0.003(3)
C39 0.051(4) 0.048(4) 0.046(4) -0.014(3) -0.011(3) 0.000(3)
C41 0.038(4) 0.070(5) 0.040(4) 0.008(3) 0.009(3) 0.003(3)
C40 0.031(3) 0.062(5) 0.040(3) 0.004(3) 0.004(3) 0.004(3)
C42 0.033(3) 0.081(5) 0.038(4) 0.013(3) -0.005(3) -0.011(3)

loop_
_atom_type_symbol
_atom_type_description
_atom_type_scat_dispersion_real
_atom_type_scat_dispersion_imag
_atom_type_scat_source
C C 0.0033 0.0016 'International Tables Vol C Tables 4.2.6.8 and 6.1.1.4'
H H 0.0000 0.0000 'International Tables Vol C Tables 4.2.6.8 and 6.1.1.4'
N N 0.0061 0.0033 'International Tables Vol C Tables 4.2.6.8 and 6.1.1.4'
O O 0.0106 0.0060 'International Tables Vol C Tables 4.2.6.8 and 6.1.1.4'
Cd Cd -0.8075 1.2024 'International Tables Vol C Tables 4.2.6.8 and 6.1.1.4'

loop_
_geom_angle_atom_site_label_1
_geom_angle_atom_site_label_2
_geom_angle_atom_site_label_3
_geom_angle
_geom_angle_site_symmetry_1
_geom_angle_site_symmetry_3
O7 Cd1 O4 120.62(13) . 2_645
O7 Cd1 O1 128.19(12) . .
O4 Cd1 O1 82.50(13) 2_645 .
O7 Cd1 O2 91.37(12) . .
O4 Cd1 O2 137.46(13) 2_645 .
O1 Cd1 O2 55.03(12) . .
O7 Cd1 O6 84.44(13) . .
O4 Cd1 O6 109.42(14) 2_645 .
O1 Cd1 O6 134.41(13) . .
O2 Cd1 O6 100.25(14) . .
O7 Cd1 O5 137.56(13) . .
O4 Cd1 O5 83.70(14) 2_645 .
O1 Cd1 O5 86.05(13) . .
O2 Cd1 O5 90.47(14) . .
O6 Cd1 O5 53.59(13) . .
O7 Cd1 O8 52.80(12) . .
O4 Cd1 O8 88.46(14) 2_645 .
O1 Cd1 O8 86.07(12) . .
O2 Cd1 O8 90.65(14) . .
O6 Cd1 O8 136.25(12) . .
O5 Cd1 O8 169.53(13) . .
O7 Cd1 C1 111.49(14) . .
O4 Cd1 C1 109.70(14) 2_645 .
O1 Cd1 C1 27.23(13) . .
O2 Cd1 C1 27.80(13) . .
O6 Cd1 C1 119.78(15) . .
O5 Cd1 C1 87.92(14) . .
O8 Cd1 C1 88.21(14) . .
O7 Cd1 C17 110.91(14) . .
O4 Cd1 C17 97.21(15) 2_645 .
O1 Cd1 C17 110.83(15) . .
O2 Cd1 C17 96.04(14) . .
O6 Cd1 C17 26.66(14) . .
O5 Cd1 C17 26.93(14) . .
O8 Cd1 C17 162.69(15) . .
C1 Cd1 C17 105.06(15) . .
C1 O1 Cd1 92.2(3) . .
C1 O2 Cd1 89.9(3) . .
C16 O4 Cd1 101.8(3) . 2_655
C17 O5 Cd1 91.6(3) . .
C17 O6 Cd1 92.3(3) . .
C25 O7 Cd1 99.0(3) . .
C25 O8 Cd1 84.8(3) . .
H9WA O9 H9WB 118(8) . .
C33 O10 H10 116(8) . .
C35 O11 C35' 34.0(11) . .
C35 O11 H11B 109.1 . .
C35' O11 H11B 99.6 . .
O1 C1 O2 122.9(5) . .
O1 C1 C2 119.2(5) . .
O2 C1 C2 117.9(4) . .
O1 C1 Cd1 60.6(3) . .
O2 C1 Cd1 62.3(3) . .
C2 C1 Cd1 178.5(3) . .
C3 C2 C15 121.2(5) . .
C3 C2 C1 120.1(4) . .
C15 C2 C1 118.7(4) . .
C2 C3 C8 119.6(4) . .
C2 C3 C4 121.5(5) . .
C8 C3 C4 118.8(5) . .
C5 C4 C3 120.0(5) . .
C5 C4 H4 120.0 . .
C3 C4 H4 120.0 . .
C4 C5 C6 121.0(5) . .
C4 C5 H5 119.5 . .
C6 C5 H5 119.5 . .
C7 C6 C5 120.1(5) . .
C7 C6 H6 120.0 . .
C5 C6 H6 120.0 . .
C6 C7 C8 121.3(5) . .
C6 C7 H7 119.3 . .
C8 C7 H7 119.3 . .
C9 C8 C3 119.6(4) . .
C9 C8 C7 122.1(5) . .
C3 C8 C7 118.3(5) . .
C10 C9 C8 120.5(4) . .
C10 C9 C16 120.0(4) . .
C8 C9 C16 119.4(4) . .
C9 C10 C15 120.1(5) . .
C9 C10 C11 121.2(5) . .
C15 C10 C11 118.7(5) . .
C12 C11 C10 120.3(5) . .
C12 C11 H11A 119.9 . .
C10 C11 H11A 119.9 . .
C11 C12 C13 120.1(5) . .
C11 C12 H12 120.0 . .
C13 C12 H12 120.0 . .
C14 C13 C12 121.3(5) . .
C14 C13 H13 119.3 . .
C12 C13 H13 119.3 . .
C13 C14 C15 120.8(5) . .
C13 C14 H14 119.6 . .
C15 C14 H14 119.6 . .
C2 C15 C14 122.4(5) . .
C2 C15 C10 118.9(4) . .
C14 C15 C10 118.7(5) . .
O3 C16 O4 123.6(5) . .
O3 C16 C9 119.3(5) . .
O4 C16 C9 117.1(5) . .
O6 C17 O5 122.5(5) . .
O6 C17 C18 119.7(5) . .
O5 C17 C18 117.8(5) . .
O6 C17 Cd1 61.0(3) . .
O5 C17 Cd1 61.4(3) . .
C18 C17 Cd1 178.4(4) . .
C19 C18 C24 121.4(4) . 5_657
C19 C18 C17 119.9(5) . .
C24 C18 C17 118.7(5) 5_657 .
C18 C19 C20 122.8(5) . .
C18 C19 C24 119.4(5) . .
C20 C19 C24 117.8(5) . .
C21 C20 C19 122.3(5) . .
C21 C20 H20 118.9 . .
C19 C20 H20 118.9 . .
C20 C21 C22 119.7(6) . .
C20 C21 H21 120.2 . .
C22 C21 H21 120.2 . .
C23 C22 C21 121.1(6) . .
C23 C22 H22 119.5 . .
C21 C22 H22 119.5 . .
C22 C23 C24 120.5(5) . .
C22 C23 H23 119.7 . .
C24 C23 H23 119.7 . .
C18 C24 C23 122.2(5) 5_657 .
C18 C24 C19 119.2(5) 5_657 .
C23 C24 C19 118.6(5) . .
O8 C25 O7 123.3(5) . .
O8 C25 C26 120.7(5) . .
O7 C25 C26 116.0(5) . .
C32 C26 C27 120.6(4) 5_656 .
C32 C26 C25 119.7(4) 5_656 .
C27 C26 C25 119.6(4) . .
C26 C27 C28 121.8(5) . .
C26 C27 C32 119.7(4) . .
C28 C27 C32 118.5(4) . .
C29 C28 C27 120.8(5) . .
C29 C28 H28 119.6 . .
C27 C28 H28 119.6 . .
C28 C29 C30 120.8(5) . .
C28 C29 H29 119.6 . .
C30 C29 H29 119.6 . .
C31 C30 C29 120.6(5) . .
C31 C30 H30 119.7 . .
C29 C30 H30 119.7 . .
C30 C31 C32 121.0(5) . .
C30 C31 H31 119.5 . .
C32 C31 H31 119.5 . .
C26 C32 C31 122.1(4) 5_656 .
C26 C32 C27 119.6(4) 5_656 .
C31 C32 C27 118.2(4) . .
C34 C33 O10 116.3(11) . .
C34 C33 H33A 108.2 . .
O10 C33 H33A 108.2 . .
C34 C33 H33B 108.2 . .
O10 C33 H33B 108.2 . .
H33A C33 H33B 107.4 . .
C33 C34 H34A 109.5 . .
C33 C34 H34B 109.5 . .
H34A C34 H34B 109.5 . .
C33 C34 H34C 109.5 . .
H34A C34 H34C 109.5 . .
H34B C34 H34C 109.5 . .
O11 C35 C36 121.4(18) . .
O11 C35 H35A 107.0 . .
C36 C35 H35A 106.9 . .
O11 C35 H35B 107.0 . .
C36 C35 H35B 107.0 . .
H35A C35 H35B 106.7 . .
C36' C35' O11 95.8(19) . .
C36' C35' H35C 112.6 . .
O11 C35' H35C 112.6 . .
C36' C35' H35D 112.6 . .
O11 C35' H35D 112.6 . .
H35C C35' H35D 110.1 . .
C35' C36' H36D 109.5 . .
C35' C36' H36E 109.5 . .
H36D C36' H36E 109.5 . .
C35' C36' H36F 109.4 . .
H36D C36' H36F 109.5 . .
H36E C36' H36F 109.5 . .
C42 N1 C37 114.9(5) . .
C42 N1 H1A 108.5 . .
C37 N1 H1A 108.5 . .
C42 N1 H1B 108.5 . .
C37 N1 H1B 108.5 . .
H1A N1 H1B 107.5 . .
C39 N2 C40 116.5(5) . .
C39 N2 H2A 108.2 . .
C40 N2 H2A 108.2 . .
C39 N2 H2B 108.2 . .
C40 N2 H2B 108.2 . .
H2A N2 H2B 107.3 . .
C38 C37 N1 117.7(5) . .
C38 C37 H37A 107.9 . .
N1 C37 H37A 107.9 . .
C38 C37 H37B 107.9 . .
N1 C37 H37B 107.9 . .
H37A C37 H37B 107.2 . .
C39 C38 C37 115.5(6) . .
C39 C38 H38A 108.4 . .
C37 C38 H38A 108.4 . .
C39 C38 H38B 108.4 . .
C37 C38 H38B 108.4 . .
H38A C38 H38B 107.5 . .
N2 C39 C38 115.2(5) . .
N2 C39 H39A 108.5 . .
C38 C39 H39A 108.5 . .
N2 C39 H39B 108.5 . .
C38 C39 H39B 108.5 . .
H39A C39 H39B 107.5 . .
C40 C41 C42 119.0(6) . .
C40 C41 H41A 107.6 . .
C42 C41 H41A 107.6 . .
C40 C41 H41B 107.6 . .
C42 C41 H41B 107.6 . .
H41A C41 H41B 107.0 . .
N2 C40 C41 116.9(5) . .
N2 C40 H40A 108.1 . .
C41 C40 H40A 108.1 . .
N2 C40 H40B 108.1 . .
C41 C40 H40B 108.1 . .
H40A C40 H40B 107.3 . .
N1 C42 C41 113.7(6) . .
N1 C42 H42A 108.8 . .
C41 C42 H42A 108.8 . .
N1 C42 H42B 108.8 . .
C41 C42 H42B 108.8 . .
H42A C42 H42B 107.7 . .

loop_
_geom_bond_atom_site_label_1
_geom_bond_atom_site_label_2
_geom_bond_distance
_geom_bond_site_symmetry_2
Cd1 O7 2.286(3) .
Cd1 O4 2.286(4) 2_645
Cd1 O1 2.364(3) .
Cd1 O2 2.403(4) .
Cd1 O6 2.406(4) .
Cd1 O5 2.415(4) .
Cd1 O8 2.595(4) .
Cd1 C1 2.713(5) .
Cd1 C17 2.748(5) .
O1 C1 1.242(6) .
O2 C1 1.265(6) .
O3 C16 1.229(7) .
O4 C16 1.249(6) .
O4 Cd1 2.286(4) 2_655
O5 C17 1.245(6) .
O6 C17 1.234(6) .
O7 C25 1.250(6) .
O8 C25 1.236(6) .
O9 H9WA 0.86(2) .
O9 H9WB 0.86(2) .
O10 C33 1.394(11) .
O10 H10 0.86(2) .
O11 C35 1.364(12) .
O11 C35' 1.84(3) .
O11 H11B 0.8500 .
C1 C2 1.507(7) .
C2 C3 1.405(7) .
C2 C15 1.410(7) .
C3 C8 1.426(7) .
C3 C4 1.436(7) .
C4 C5 1.362(8) .
C4 H4 0.9300 .
C5 C6 1.424(8) .
C5 H5 0.9300 .
C6 C7 1.350(8) .
C6 H6 0.9300 .
C7 C8 1.432(7) .
C7 H7 0.9300 .
C8 C9 1.409(7) .
C9 C10 1.406(7) .
C9 C16 1.510(7) .
C10 C15 1.428(7) .
C10 C11 1.438(7) .
C11 C12 1.353(7) .
C11 H11A 0.9300 .
C12 C13 1.420(8) .
C12 H12 0.9300 .
C13 C14 1.344(8) .
C13 H13 0.9300 .
C14 C15 1.414(7) .
C14 H14 0.9300 .
C17 C18 1.520(7) .
C18 C19 1.404(8) .
C18 C24 1.413(8) 5_657
C19 C20 1.427(8) .
C19 C24 1.442(7) .
C20 C21 1.343(8) .
C20 H20 0.9300 .
C21 C22 1.420(8) .
C21 H21 0.9300 .
C22 C23 1.364(8) .
C22 H22 0.9300 .
C23 C24 1.423(8) .
C23 H23 0.9300 .
C24 C18 1.413(8) 5_657
C25 C26 1.520(7) .
C26 C32 1.401(7) 5_656
C26 C27 1.411(7) .
C27 C28 1.426(7) .
C27 C32 1.443(7) .
C28 C29 1.359(7) .
C28 H28 0.9300 .
C29 C30 1.417(8) .
C29 H29 0.9300 .
C30 C31 1.353(8) .
C30 H30 0.9300 .
C31 C32 1.434(7) .
C31 H31 0.9300 .
C32 C26 1.401(7) 5_656
C33 C34 1.388(14) .
C33 H33A 0.9700 .
C33 H33B 0.9700 .
C34 H34A 0.9600 .
C34 H34B 0.9600 .
C34 H34C 0.9600 .
C35 C36 1.61(3) .
C35 H35A 0.9700 .
C35 H35B 0.9700 .
C36 H36A 0.9600 .
C36 H36B 0.9600 .
C36 H36C 0.9600 .
C35' C36' 1.51(3) .
C35' H35C 0.9700 .
C35' H35D 0.9700 .
C36' H36D 0.9600 .
C36' H36E 0.9600 .
C36' H36F 0.9600 .
N1 C42 1.517(8) .
N1 C37 1.534(9) .
N1 H1A 0.9000 .
N1 H1B 0.9000 .
N2 C39 1.483(8) .
N2 C40 1.490(8) .
N2 H2A 0.9000 .
N2 H2B 0.9000 .
C37 C38 1.506(9) .
C37 H37A 0.9700 .
C37 H37B 0.9700 .
C38 C39 1.498(9) .
C38 H38A 0.9700 .
C38 H38B 0.9700 .
C39 H39A 0.9700 .
C39 H39B 0.9700 .
C41 C40 1.524(12) .
C41 C42 1.514(9) .
C41 H41A 0.9700 .
C41 H41B 0.9700 .
C40 H40A 0.9700 .
C40 H40B 0.9700 .
C42 H42A 0.9700 .
C42 H42B 0.9700 .

loop_
_geom_torsion_atom_site_label_1
_geom_torsion_atom_site_label_2
_geom_torsion_atom_site_label_3
_geom_torsion_atom_site_label_4
_geom_torsion
_geom_torsion_site_symmetry_1
_geom_torsion_site_symmetry_4
O7 Cd1 O1 C1 59.3(3) . .
O4 Cd1 O1 C1 -177.3(3) 2_645 .
O2 Cd1 O1 C1 0.2(3) . .
O6 Cd1 O1 C1 -67.4(3) . .
O5 Cd1 O1 C1 -93.1(3) . .
O8 Cd1 O1 C1 93.7(3) . .
C17 Cd1 O1 C1 -82.4(3) . .
O7 Cd1 O2 C1 -137.7(3) . .
O4 Cd1 O2 C1 3.5(4) 2_645 .
O1 Cd1 O2 C1 -0.2(3) . .
O6 Cd1 O2 C1 137.7(3) . .
O5 Cd1 O2 C1 84.7(3) . .
O8 Cd1 O2 C1 -84.9(3) . .
C17 Cd1 O2 C1 111.1(3) . .
O7 Cd1 O5 C17 10.0(4) . .
O4 Cd1 O5 C17 -119.7(3) 2_645 .
O1 Cd1 O5 C17 157.4(3) . .
O2 Cd1 O5 C17 102.5(3) . .
O6 Cd1 O5 C17 0.1(3) . .
O8 Cd1 O5 C17 -161.4(7) . .
C1 Cd1 O5 C17 130.2(3) . .
O7 Cd1 O6 C17 -173.4(3) . .
O4 Cd1 O6 C17 66.1(4) 2_645 .
O1 Cd1 O6 C17 -32.7(4) . .
O2 Cd1 O6 C17 -83.0(3) . .
O5 Cd1 O6 C17 -0.1(3) . .
O8 Cd1 O6 C17 175.1(3) . .
C1 Cd1 O6 C17 -61.8(4) . .
O4 Cd1 O7 C25 -58.5(3) 2_645 .
O1 Cd1 O7 C25 47.4(4) . .
O2 Cd1 O7 C25 92.1(3) . .
O6 Cd1 O7 C25 -167.8(3) . .
O5 Cd1 O7 C25 -175.7(3) . .
O8 Cd1 O7 C25 2.3(3) . .
C1 Cd1 O7 C25 72.4(3) . .
C17 Cd1 O7 C25 -170.9(3) . .
O7 Cd1 O8 C25 -2.3(3) . .
O4 Cd1 O8 C25 129.0(3) 2_645 .
O1 Cd1 O8 C25 -148.4(3) . .
O2 Cd1 O8 C25 -93.5(3) . .
O6 Cd1 O8 C25 12.1(4) . .
O5 Cd1 O8 C25 170.4(7) . .
C1 Cd1 O8 C25 -121.2(3) . .
C17 Cd1 O8 C25 19.4(7) . .
Cd1 O1 C1 O2 -0.4(5) . .
Cd1 O1 C1 C2 -178.3(4) . .
Cd1 O2 C1 O1 0.4(5) . .
Cd1 O2 C1 C2 178.3(4) . .
O7 Cd1 C1 O1 -133.4(3) . .
O4 Cd1 C1 O1 2.8(3) 2_645 .
O2 Cd1 C1 O1 -179.7(5) . .
O6 Cd1 C1 O1 130.6(3) . .
O5 Cd1 C1 O1 85.4(3) . .
O8 Cd1 C1 O1 -84.9(3) . .
C17 Cd1 C1 O1 106.4(3) . .
O7 Cd1 C1 O2 46.3(3) . .
O4 Cd1 C1 O2 -177.5(3) 2_645 .
O1 Cd1 C1 O2 179.7(5) . .
O6 Cd1 C1 O2 -49.8(3) . .
O5 Cd1 C1 O2 -94.9(3) . .
O8 Cd1 C1 O2 94.8(3) . .
C17 Cd1 C1 O2 -74.0(3) . .
O7 Cd1 C1 C2 -53(14) . .
O4 Cd1 C1 C2 83(13) 2_645 .
O1 Cd1 C1 C2 80(13) . .
O2 Cd1 C1 C2 -100(14) . .
O6 Cd1 C1 C2 -149(13) . .
O5 Cd1 C1 C2 165(13) . .
O8 Cd1 C1 C2 -5(13) . .
C17 Cd1 C1 C2 -174(100) . .
O1 C1 C2 C3 107.4(6) . .
O2 C1 C2 C3 -70.6(6) . .
Cd1 C1 C2 C3 28(14) . .
O1 C1 C2 C15 -73.1(6) . .
O2 C1 C2 C15 108.9(5) . .
Cd1 C1 C2 C15 -152(13) . .
C15 C2 C3 C8 0.1(7) . .
C1 C2 C3 C8 179.5(4) . .
C15 C2 C3 C4 177.7(5) . .
C1 C2 C3 C4 -2.8(7) . .
C2 C3 C4 C5 177.5(5) . .
C8 C3 C4 C5 -4.8(8) . .
C3 C4 C5 C6 -0.8(9) . .
C4 C5 C6 C7 3.8(9) . .
C5 C6 C7 C8 -1.2(9) . .
C2 C3 C8 C9 2.8(7) . .
C4 C3 C8 C9 -174.9(5) . .
C2 C3 C8 C7 -175.0(5) . .
C4 C3 C8 C7 7.2(7) . .
C6 C7 C8 C9 177.8(5) . .
C6 C7 C8 C3 -4.3(8) . .
C3 C8 C9 C10 -4.0(7) . .
C7 C8 C9 C10 173.8(5) . .
C3 C8 C9 C16 177.7(5) . .
C7 C8 C9 C16 -4.5(7) . .
C8 C9 C10 C15 2.3(7) . .
C16 C9 C10 C15 -179.4(5) . .
C8 C9 C10 C11 -176.7(5) . .
C16 C9 C10 C11 1.5(7) . .
C9 C10 C11 C12 178.6(5) . .
C15 C10 C11 C12 -0.4(8) . .
C10 C11 C12 C13 1.5(9) . .
C11 C12 C13 C14 -1.9(9) . .
C12 C13 C14 C15 1.1(9) . .
C3 C2 C15 C14 178.2(5) . .
C1 C2 C15 C14 -1.2(7) . .
C3 C2 C15 C10 -1.8(7) . .
C1 C2 C15 C10 178.7(4) . .
C13 C14 C15 C2 180.0(5) . .
C13 C14 C15 C10 0.0(8) . .
C9 C10 C15 C2 0.6(7) . .
C11 C10 C15 C2 179.7(5) . .
C9 C10 C15 C14 -179.4(5) . .
C11 C10 C15 C14 -0.4(7) . .
Cd1 O4 C16 O3 1.5(6) 2_655 .
Cd1 O4 C16 C9 -178.7(4) 2_655 .
C10 C9 C16 O3 87.6(6) . .
C8 C9 C16 O3 -94.2(6) . .
C10 C9 C16 O4 -92.2(6) . .
C8 C9 C16 O4 86.1(6) . .
Cd1 O6 C17 O5 0.1(6) . .
Cd1 O6 C17 C18 -178.4(4) . .
Cd1 O5 C17 O6 -0.1(6) . .
Cd1 O5 C17 C18 178.5(4) . .
O7 Cd1 C17 O6 7.0(4) . .
O4 Cd1 C17 O6 -119.7(3) 2_645 .
O1 Cd1 C17 O6 155.6(3) . .
O2 Cd1 C17 O6 100.8(3) . .
O5 Cd1 C17 O6 179.9(6) . .
O8 Cd1 C17 O6 -11.4(7) . .
C1 Cd1 C17 O6 127.6(3) . .
O7 Cd1 C17 O5 -172.8(3) . .
O4 Cd1 C17 O5 60.5(3) 2_645 .
O1 Cd1 C17 O5 -24.2(4) . .
O2 Cd1 C17 O5 -79.0(3) . .
O6 Cd1 C17 O5 -179.9(6) . .
O8 Cd1 C17 O5 168.8(4) . .
C1 Cd1 C17 O5 -52.2(4) . .
O7 Cd1 C17 C18 127(16) . .
O4 Cd1 C17 C18 0(16) 2_645 .
O1 Cd1 C17 C18 -84(16) . .
O2 Cd1 C17 C18 -139(16) . .
O6 Cd1 C17 C18 120(16) . .
O5 Cd1 C17 C18 -60(16) . .
O8 Cd1 C17 C18 109(16) . .
C1 Cd1 C17 C18 -113(16) . .
O6 C17 C18 C19 63.9(7) . .
O5 C17 C18 C19 -114.8(6) . .
Cd1 C17 C18 C19 -55(16) . .
O6 C17 C18 C24 -118.3(6) . 5_657
O5 C17 C18 C24 63.1(7) . 5_657
Cd1 C17 C18 C24 123(16) . 5_657
C24 C18 C19 C20 179.5(5) 5_657 .
C17 C18 C19 C20 -2.7(8) . .
C24 C18 C19 C24 -1.4(8) 5_657 .
C17 C18 C19 C24 176.4(5) . .
C18 C19 C20 C21 178.9(5) . .
C24 C19 C20 C21 -0.2(8) . .
C19 C20 C21 C22 -2.3(9) . .
C20 C21 C22 C23 2.9(9) . .
C21 C22 C23 C24 -1.0(9) . .
C22 C23 C24 C18 -179.9(5) . 5_657
C22 C23 C24 C19 -1.5(8) . .
C18 C19 C24 C18 1.3(8) . 5_657
C20 C19 C24 C18 -179.5(5) . 5_657
C18 C19 C24 C23 -177.1(5) . .
C20 C19 C24 C23 2.1(7) . .
Cd1 O8 C25 O7 4.0(5) . .
Cd1 O8 C25 C26 -174.7(4) . .
Cd1 O7 C25 O8 -4.6(6) . .
Cd1 O7 C25 C26 174.2(4) . .
O8 C25 C26 C32 -108.9(6) . 5_656
O7 C25 C26 C32 72.2(6) . 5_656
O8 C25 C26 C27 73.6(7) . .
O7 C25 C26 C27 -105.3(6) . .
C32 C26 C27 C28 -178.5(5) 5_656 .
C25 C26 C27 C28 -1.0(7) . .
C32 C26 C27 C32 0.3(8) 5_656 .
C25 C26 C27 C32 177.8(4) . .
C26 C27 C28 C29 179.4(5) . .
C32 C27 C28 C29 0.6(8) . .
C27 C28 C29 C30 0.9(9) . .
C28 C29 C30 C31 -2.2(9) . .
C29 C30 C31 C32 1.7(9) . .
C30 C31 C32 C26 -179.7(5) . 5_656
C30 C31 C32 C27 -0.2(8) . .
C26 C27 C32 C26 -0.3(8) . 5_656
C28 C27 C32 C26 178.5(5) . 5_656
C26 C27 C32 C31 -179.8(5) . .
C28 C27 C32 C31 -1.0(7) . .
C35' O11 C35 C36 -14(2) . .
C35 O11 C35' C36' 34.3(15) . .
C42 N1 C37 C38 -67.3(8) . .
N1 C37 C38 C39 69.1(8) . .
C40 N2 C39 C38 42.2(8) . .
C37 C38 C39 N2 -103.2(7) . .
C39 N2 C40 C41 65.8(7) . .
C42 C41 C40 N2 -64.8(7) . .
C37 N1 C42 C41 98.5(6) . .
C40 C41 C42 N1 -43.8(8) . .
